data_7125158
loop_
_publ_author_name
'Fuentes, M \'Angeles'
'Mart\'inez-Mart\'inez, Antonio J'
'Kennedy, Alan R.'
'Mulvey, Robert E.'

_publ_section_title
;
 Revealing the remarkable structural diversity of the alkali metal
 transfer agents of the trans-calix[2]benzene[2]pyrrolide ligand.
;
_journal_issue 82
_journal_name_full 'Chemical communications (Cambridge, England)'
_journal_page_first 12199
_journal_page_last 12201
_journal_paper_doi 10.1039/c6cc07240b
_journal_volume 52
_journal_year 2016
_chemical_formula_moiety 'C48 H68 Li2 N2 O4'
_chemical_formula_sum 'C48 H68 Li2 N2 O4'
_chemical_formula_weight 750.92
_chemical_properties_physical ', Air-sensitive,Moisture-sensitive,Oxygen-sensitive'
_space_group_crystal_system monoclinic
_space_group_IT_number 14
_space_group_name_Hall '-P 2yn'
_space_group_name_H-M_alt 'P 1 21/n 1'
_atom_sites_solution_hydrogens geom
_audit_creation_method SHELXL-2014/7
_audit_update_record
;
2016-08-16 deposited with the CCDC.
2016-09-19 downloaded from the CCDC.
;
_cell_angle_alpha 90
_cell_angle_beta 90.0580(10)
_cell_angle_gamma 90
_cell_formula_units_Z 2
_cell_length_a 10.69220(10)
_cell_length_b 15.3289(2)
_cell_length_c 12.9982(2)
_cell_measurement_reflns_used 13640
_cell_measurement_temperature 123(2)
_cell_measurement_theta_max 72.8920
_cell_measurement_theta_min 6.0750
_cell_volume 2130.40(5)
_computing_cell_refinement
;
CrysAlisPro, Agilent Technologies,
Version 1.171.36.32 (release 02-08-2013 CrysAlis171 .NET)
(compiled Aug  2 2013,16:46:58)
;
_computing_data_collection
;
CrysAlisPro, Agilent Technologies,
Version 1.171.36.32 (release 02-08-2013 CrysAlis171 .NET)
(compiled Aug  2 2013,16:46:58)
;
_computing_data_reduction
;
CrysAlisPro, Agilent Technologies,
Version 1.171.36.32 (release 02-08-2013 CrysAlis171 .NET)
(compiled Aug  2 2013,16:46:58)
;
_computing_molecular_graphics 'SHELXLE (Hubschle, Sheldrick and Dittrich)'
_computing_publication_material 'CIFTAB-2014/2 (Sheldrick, 2014)'
_computing_structure_refinement 'SHELXL-2014/7 (Sheldrick, 2014)'
_computing_structure_solution 'SHELXS-2014/7 (Sheldrick, 2014)'
_diffrn_ambient_temperature 123(2)
_diffrn_measured_fraction_theta_full 0.997
_diffrn_measured_fraction_theta_max 0.998
_diffrn_measurement_device_type 'Oxford Diffraction Gemini S'
_diffrn_measurement_method 'omega scans'
_diffrn_radiation_type CuK\a
_diffrn_radiation_wavelength 1.54184
_diffrn_reflns_av_R_equivalents 0.0536
_diffrn_reflns_av_unetI/netI 0.0230
_diffrn_reflns_Laue_measured_fraction_full 0.997
_diffrn_reflns_Laue_measured_fraction_max 0.998
_diffrn_reflns_limit_h_max 13
_diffrn_reflns_limit_h_min -13
_diffrn_reflns_limit_k_max 18
_diffrn_reflns_limit_k_min -18
_diffrn_reflns_limit_l_max 15
_diffrn_reflns_limit_l_min -13
_diffrn_reflns_number 27244
_diffrn_reflns_point_group_measured_fraction_full 0.997
_diffrn_reflns_point_group_measured_fraction_max 0.998
_diffrn_reflns_theta_full 67.684
_diffrn_reflns_theta_max 69.996
_diffrn_reflns_theta_min 4.460
_exptl_absorpt_coefficient_mu 0.557
_exptl_absorpt_correction_T_max 1.00000
_exptl_absorpt_correction_T_min 0.65284
_exptl_absorpt_correction_type multi-scan
_exptl_absorpt_process_details
;
CrysAlisPro, Agilent Technologies,
Version 1.171.36.32 (release 02-08-2013 CrysAlis171 .NET)
(compiled Aug  2 2013,16:46:58)
Empirical absorption correction using spherical harmonics,
 implemented in SCALE3 ABSPACK scaling algorithm.
;
_exptl_crystal_colour colourless
_exptl_crystal_density_diffrn 1.171
_exptl_crystal_description cubic
_exptl_crystal_F_000 816
_exptl_crystal_size_max 0.44
_exptl_crystal_size_mid 0.42
_exptl_crystal_size_min 0.38
_refine_diff_density_max 0.474
_refine_diff_density_min -0.200
_refine_diff_density_rms 0.046
_refine_ls_extinction_method none
_refine_ls_goodness_of_fit_ref 1.029
_refine_ls_hydrogen_treatment constr
_refine_ls_matrix_type full
_refine_ls_number_parameters 257
_refine_ls_number_reflns 4036
_refine_ls_number_restraints 0
_refine_ls_restrained_S_all 1.029
_refine_ls_R_factor_all 0.0549
_refine_ls_R_factor_gt 0.0522
_refine_ls_shift/su_max 0.000
_refine_ls_shift/su_mean 0.000
_refine_ls_structure_factor_coef Fsqd
_refine_ls_weighting_details 'w=1/[\s^2^(Fo^2^)+(0.0804P)^2^+1.0858P] where P=(Fo^2^+2Fc^2^)/3'
_refine_ls_weighting_scheme calc
_refine_ls_wR_factor_gt 0.1426
_refine_ls_wR_factor_ref 0.1456
_reflns_Friedel_coverage 0.000
_reflns_number_gt 3749
_reflns_number_total 4036
_reflns_threshold_expression 'I > 2\s(I)'
_cod_data_source_file c6cc07240b2.cif
_cod_data_source_block ammf_macroLi2_smart
_cod_original_sg_symbol_H-M 'P 21/n'
_cod_database_code 7125158
_shelx_shelxl_version_number 2014/7
_shelx_space_group_comment
;
The symmetry employed for this shelxl refinement is uniquely defined
by the following loop, which should always be used as a source of
symmetry information in preference to the above space-group names.
They are only intended as comments.
;

loop_
_space_group_symop_operation_xyz
'x, y, z'
'-x+1/2, y+1/2, -z+1/2'
'-x, -y, -z'
'x-1/2, -y-1/2, z-1/2'

loop_
_atom_site_label
_atom_site_type_symbol
_atom_site_fract_x
_atom_site_fract_y
_atom_site_fract_z
_atom_site_U_iso_or_equiv
_atom_site_adp_type
_atom_site_occupancy
_atom_site_site_symmetry_order
_atom_site_calc_flag
_atom_site_refinement_flags_posn
_atom_site_refinement_flags_adp
N1 N 0.83816(11) 0.45552(8) 0.35633(9) 0.0230(3) Uani 1 1 d . .
O1 O 0.55049(11) 0.52155(8) 0.25355(9) 0.0367(3) Uani 1 1 d . .
Li1 Li 0.7007(3) 0.53637(18) 0.3362(2) 0.0332(6) Uani 1 1 d . .
C1 C 0.94200(13) 0.44586(9) 0.29507(10) 0.0220(3) Uani 1 1 d . .
C3 C 0.93681(15) 0.32968(10) 0.39909(12) 0.0273(3) Uani 1 1 d . .
H3 H 0.9559 0.2761 0.4323 0.033 Uiso 1 1 calc R U
C2 C 1.00470(14) 0.36926(10) 0.31888(11) 0.0265(3) Uani 1 1 d . .
H2 H 1.0787 0.3478 0.2874 0.032 Uiso 1 1 calc R U
O2 O 0.70559(11) 0.65291(7) 0.38552(9) 0.0343(3) Uani 1 1 d . .
C4 C 0.83712(14) 0.38396(9) 0.42010(11) 0.0235(3) Uani 1 1 d . .
C7 C 0.64622(15) 0.44470(11) 0.51029(12) 0.0323(4) Uani 1 1 d . .
H7A H 0.5981 0.4504 0.4464 0.048 Uiso 1 1 calc R U
H7B H 0.6937 0.4984 0.5225 0.048 Uiso 1 1 calc R U
H7C H 0.5889 0.4346 0.5679 0.048 Uiso 1 1 calc R U
C6 C 0.66129(17) 0.28654(12) 0.46805(13) 0.0369(4) Uani 1 1 d . .
H6A H 0.6280 0.2955 0.3986 0.055 Uiso 1 1 calc R U
H6B H 0.5920 0.2775 0.5162 0.055 Uiso 1 1 calc R U
H6C H 0.7158 0.2351 0.4684 0.055 Uiso 1 1 calc R U
C5 C 0.73700(14) 0.36746(9) 0.50106(11) 0.0249(3) Uani 1 1 d . .
C8 C 0.79921(13) 0.35511(9) 0.60691(11) 0.0231(3) Uani 1 1 d . .
C9 C 0.88215(13) 0.41898(9) 0.64387(11) 0.0228(3) Uani 1 1 d . .
H9 H 0.9011 0.4675 0.6012 0.027 Uiso 1 1 calc R U
C10 C 0.93759(13) 0.41369(9) 0.74079(11) 0.0238(3) Uani 1 1 d . .
C11 C 0.91002(15) 0.34051(10) 0.80158(12) 0.0293(3) Uani 1 1 d . .
H11 H 0.9473 0.3347 0.8676 0.035 Uiso 1 1 calc R U
C12 C 0.82913(16) 0.27694(10) 0.76631(12) 0.0318(4) Uani 1 1 d . .
H12 H 0.8114 0.2278 0.8084 0.038 Uiso 1 1 calc R U
C13 C 0.77319(15) 0.28393(10) 0.66981(12) 0.0282(3) Uani 1 1 d . .
H13 H 0.7171 0.2400 0.6469 0.034 Uiso 1 1 calc R U
C14 C 0.97862(13) 0.51329(10) 0.21508(11) 0.0245(3) Uani 1 1 d . .
C15 C 1.05408(15) 0.46774(11) 0.12939(12) 0.0302(3) Uani 1 1 d . .
H15A H 1.0021 0.4230 0.0967 0.045 Uiso 1 1 calc R U
H15B H 1.1286 0.4404 0.1592 0.045 Uiso 1 1 calc R U
H15C H 1.0795 0.5109 0.0779 0.045 Uiso 1 1 calc R U
C16 C 0.86096(15) 0.55397(11) 0.16574(12) 0.0305(3) Uani 1 1 d . .
H16A H 0.8847 0.5856 0.1032 0.046 Uiso 1 1 calc R U
H16B H 0.8220 0.5944 0.2145 0.046 Uiso 1 1 calc R U
H16C H 0.8014 0.5077 0.1481 0.046 Uiso 1 1 calc R U
C18 C 0.38520(18) 0.54061(13) 0.13491(17) 0.0472(5) Uani 1 1 d . .
H18A H 0.3730 0.5613 0.0634 0.057 Uiso 1 1 calc R U
H18B H 0.3074 0.5506 0.1744 0.057 Uiso 1 1 calc R U
C17 C 0.49523(18) 0.58530(13) 0.18497(16) 0.0456(5) Uani 1 1 d . .
H17A H 0.5565 0.6040 0.1324 0.055 Uiso 1 1 calc R U
H17B H 0.4673 0.6372 0.2240 0.055 Uiso 1 1 calc R U
C21 C 0.65998(18) 0.73144(12) 0.33654(17) 0.0436(4) Uani 1 1 d . .
H21A H 0.5707 0.7408 0.3535 0.052 Uiso 1 1 calc R U
H21B H 0.6683 0.7268 0.2609 0.052 Uiso 1 1 calc R U
C20 C 0.4868(2) 0.43919(12) 0.24006(15) 0.0442(4) Uani 1 1 d . .
H20A H 0.4250 0.4299 0.2957 0.053 Uiso 1 1 calc R U
H20B H 0.5473 0.3903 0.2407 0.053 Uiso 1 1 calc R U
C19 C 0.4224(2) 0.44533(14) 0.13708(17) 0.0515(5) Uani 1 1 d . .
H19A H 0.3483 0.4067 0.1337 0.062 Uiso 1 1 calc R U
H19B H 0.4800 0.4308 0.0800 0.062 Uiso 1 1 calc R U
C22 C 0.7373(2) 0.80524(13) 0.3762(2) 0.0565(6) Uani 1 1 d . .
H22A H 0.6962 0.8342 0.4353 0.068 Uiso 1 1 calc R U
H22B H 0.7534 0.8489 0.3217 0.068 Uiso 1 1 calc R U
C23 C 0.8573(2) 0.76002(13) 0.4091(2) 0.0555(6) Uani 1 1 d . .
H23A H 0.9136 0.7504 0.3497 0.067 Uiso 1 1 calc R U
H23B H 0.9021 0.7941 0.4623 0.067 Uiso 1 1 calc R U
C24 C 0.80959(17) 0.67443(11) 0.45200(14) 0.0378(4) Uani 1 1 d . .
H24A H 0.8750 0.6288 0.4490 0.045 Uiso 1 1 calc R U
H24B H 0.7817 0.6813 0.5242 0.045 Uiso 1 1 calc R U

loop_
_atom_site_aniso_label
_atom_site_aniso_U_11
_atom_site_aniso_U_22
_atom_site_aniso_U_33
_atom_site_aniso_U_23
_atom_site_aniso_U_13
_atom_site_aniso_U_12
N1 0.0244(6) 0.0220(6) 0.0224(6) -0.0007(4) 0.0002(5) 0.0006(5)
O1 0.0313(6) 0.0366(7) 0.0422(7) 0.0057(5) -0.0049(5) -0.0008(5)
Li1 0.0297(13) 0.0298(13) 0.0402(15) 0.0011(11) -0.0019(11) 0.0056(11)
C1 0.0229(7) 0.0231(7) 0.0200(7) -0.0021(5) -0.0020(5) -0.0013(5)
C3 0.0347(8) 0.0211(7) 0.0262(7) 0.0003(5) -0.0015(6) 0.0038(6)
C2 0.0266(7) 0.0272(7) 0.0257(7) -0.0030(6) 0.0001(6) 0.0055(6)
O2 0.0347(6) 0.0278(6) 0.0405(6) 0.0020(5) -0.0064(5) 0.0038(5)
C4 0.0284(7) 0.0216(7) 0.0205(7) -0.0008(5) -0.0027(5) -0.0022(5)
C7 0.0287(8) 0.0390(9) 0.0291(8) 0.0052(6) 0.0046(6) 0.0048(6)
C6 0.0403(9) 0.0384(9) 0.0321(8) 0.0015(7) -0.0032(7) -0.0148(7)
C5 0.0260(7) 0.0234(7) 0.0253(7) 0.0003(5) -0.0004(6) -0.0025(6)
C8 0.0257(7) 0.0212(7) 0.0224(7) -0.0001(5) 0.0042(5) 0.0008(5)
C9 0.0264(7) 0.0201(7) 0.0218(7) 0.0015(5) 0.0050(5) 0.0008(5)
C10 0.0250(7) 0.0246(7) 0.0217(7) -0.0002(5) 0.0052(5) 0.0022(6)
C11 0.0339(8) 0.0316(8) 0.0223(7) 0.0054(6) 0.0022(6) 0.0015(6)
C12 0.0400(9) 0.0255(8) 0.0300(8) 0.0084(6) 0.0051(6) -0.0021(6)
C13 0.0327(8) 0.0210(7) 0.0308(8) 0.0016(6) 0.0043(6) -0.0034(6)
C14 0.0257(7) 0.0281(7) 0.0198(7) -0.0001(6) 0.0014(5) 0.0009(6)
C15 0.0342(8) 0.0338(8) 0.0227(7) -0.0042(6) 0.0036(6) -0.0014(6)
C16 0.0287(8) 0.0352(8) 0.0276(8) 0.0068(6) -0.0009(6) 0.0008(6)
C18 0.0362(10) 0.0489(11) 0.0564(12) 0.0043(9) -0.0096(8) 0.0008(8)
C17 0.0381(10) 0.0431(10) 0.0556(12) 0.0137(9) -0.0104(8) -0.0024(8)
C21 0.0396(10) 0.0347(10) 0.0566(12) 0.0095(8) -0.0041(8) 0.0072(7)
C20 0.0527(11) 0.0333(9) 0.0466(11) -0.0018(8) -0.0041(8) -0.0013(8)
C19 0.0518(12) 0.0489(12) 0.0537(12) -0.0060(9) -0.0099(9) 0.0009(9)
C22 0.0521(12) 0.0322(10) 0.0851(16) 0.0062(10) -0.0149(11) 0.0056(9)
C23 0.0474(11) 0.0330(10) 0.0859(16) 0.0053(10) -0.0184(11) -0.0023(8)
C24 0.0420(9) 0.0337(9) 0.0377(9) -0.0034(7) -0.0067(7) 0.0042(7)

loop_
_atom_type_symbol
_atom_type_description
_atom_type_scat_dispersion_real
_atom_type_scat_dispersion_imag
_atom_type_scat_source
C C 0.0181 0.0091 'International Tables Vol C Tables 4.2.6.8 and 6.1.1.4'
H H 0.0000 0.0000 'International Tables Vol C Tables 4.2.6.8 and 6.1.1.4'
N N 0.0311 0.0180 'International Tables Vol C Tables 4.2.6.8 and 6.1.1.4'
O O 0.0492 0.0322 'International Tables Vol C Tables 4.2.6.8 and 6.1.1.4'
Li Li 0.0008 0.0003 'International Tables Vol C Tables 4.2.6.8 and 6.1.1.4'

loop_
_geom_angle_atom_site_label_1
_geom_angle_atom_site_label_2
_geom_angle_atom_site_label_3
_geom_angle
_geom_angle_site_symmetry_3
C4 N1 C1 105.68(12) .
C4 N1 Li1 125.76(13) .
C1 N1 Li1 127.05(13) .
C20 O1 C17 108.84(13) .
C20 O1 Li1 123.91(13) .
C17 O1 Li1 126.68(13) .
O2 Li1 N1 122.32(16) .
O2 Li1 O1 108.61(14) .
N1 Li1 O1 128.69(16) .
O2 Li1 C7 102.14(13) .
N1 Li1 C7 73.81(10) .
O1 Li1 C7 102.78(12) .
N1 C1 C2 110.63(12) .
N1 C1 C14 122.18(12) .
C2 C1 C14 127.19(13) .
C4 C3 C2 106.59(13) .
C4 C3 H3 126.7 .
C2 C3 H3 126.7 .
C1 C2 C3 106.29(13) .
C1 C2 H2 126.9 .
C3 C2 H2 126.9 .
C24 O2 C21 109.39(13) .
C24 O2 Li1 115.95(13) .
C21 O2 Li1 128.70(14) .
N1 C4 C3 110.80(13) .
N1 C4 C5 123.72(13) .
C3 C4 C5 125.47(13) .
C5 C7 Li1 101.36(11) .
C5 C7 H7A 109.5 .
Li1 C7 H7A 50.5 .
C5 C7 H7B 109.5 .
Li1 C7 H7B 65.8 .
H7A C7 H7B 109.5 .
C5 C7 H7C 109.5 .
Li1 C7 H7C 148.1 .
H7A C7 H7C 109.5 .
H7B C7 H7C 109.5 .
C5 C6 H6A 109.5 .
C5 C6 H6B 109.5 .
H6A C6 H6B 109.5 .
C5 C6 H6C 109.5 .
H6A C6 H6C 109.5 .
H6B C6 H6C 109.5 .
C4 C5 C7 111.76(12) .
C4 C5 C8 109.55(12) .
C7 C5 C8 107.31(12) .
C4 C5 C6 108.09(12) .
C7 C5 C6 108.08(13) .
C8 C5 C6 112.09(12) .
C13 C8 C9 118.15(14) .
C13 C8 C5 122.35(13) .
C9 C8 C5 119.46(12) .
C10 C9 C8 122.41(13) .
C10 C9 H9 118.8 .
C8 C9 H9 118.8 .
C9 C10 C11 117.77(14) .
C9 C10 C14 122.66(12) 3_766
C11 C10 C14 119.50(13) 3_766
C12 C11 C10 120.59(14) .
C12 C11 H11 119.7 .
C10 C11 H11 119.7 .
C11 C12 C13 120.85(14) .
C11 C12 H12 119.6 .
C13 C12 H12 119.6 .
C8 C13 C12 120.21(14) .
C8 C13 H13 119.9 .
C12 C13 H13 119.9 .
C1 C14 C15 108.78(12) .
C1 C14 C16 110.43(12) .
C15 C14 C16 108.03(12) .
C1 C14 C10 112.91(11) 3_766
C15 C14 C10 107.01(11) 3_766
C16 C14 C10 109.51(12) 3_766
C14 C15 H15A 109.5 .
C14 C15 H15B 109.5 .
H15A C15 H15B 109.5 .
C14 C15 H15C 109.5 .
H15A C15 H15C 109.5 .
H15B C15 H15C 109.5 .
C14 C16 H16A 109.5 .
C14 C16 H16B 109.5 .
H16A C16 H16B 109.5 .
C14 C16 H16C 109.5 .
H16A C16 H16C 109.5 .
H16B C16 H16C 109.5 .
C17 C18 C19 103.02(16) .
C17 C18 H18A 111.2 .
C19 C18 H18A 111.2 .
C17 C18 H18B 111.2 .
C19 C18 H18B 111.2 .
H18A C18 H18B 109.1 .
O1 C17 C18 106.06(15) .
O1 C17 H17A 110.5 .
C18 C17 H17A 110.5 .
O1 C17 H17B 110.5 .
C18 C17 H17B 110.5 .
H17A C17 H17B 108.7 .
O2 C21 C22 107.00(16) .
O2 C21 H21A 110.3 .
C22 C21 H21A 110.3 .
O2 C21 H21B 110.3 .
C22 C21 H21B 110.3 .
H21A C21 H21B 108.6 .
O1 C20 C19 105.54(16) .
O1 C20 H20A 110.6 .
C19 C20 H20A 110.6 .
O1 C20 H20B 110.6 .
C19 C20 H20B 110.6 .
H20A C20 H20B 108.8 .
C20 C19 C18 101.34(17) .
C20 C19 H19A 111.5 .
C18 C19 H19A 111.5 .
C20 C19 H19B 111.5 .
C18 C19 H19B 111.5 .
H19A C19 H19B 109.3 .
C21 C22 C23 102.63(16) .
C21 C22 H22A 111.2 .
C23 C22 H22A 111.2 .
C21 C22 H22B 111.2 .
C23 C22 H22B 111.2 .
H22A C22 H22B 109.2 .
C24 C23 C22 102.34(16) .
C24 C23 H23A 111.3 .
C22 C23 H23A 111.3 .
C24 C23 H23B 111.3 .
C22 C23 H23B 111.3 .
H23A C23 H23B 109.2 .
O2 C24 C23 103.70(14) .
O2 C24 H24A 111.0 .
C23 C24 H24A 111.0 .
O2 C24 H24B 111.0 .
C23 C24 H24B 111.0 .
H24A C24 H24B 109.0 .

loop_
_geom_bond_atom_site_label_1
_geom_bond_atom_site_label_2
_geom_bond_distance
_geom_bond_site_symmetry_2
N1 C4 1.3749(18) .
N1 C1 1.3749(18) .
N1 Li1 1.940(3) .
O1 C20 1.445(2) .
O1 C17 1.448(2) .
O1 Li1 1.944(3) .
Li1 O2 1.899(3) .
Li1 C7 2.727(3) .
C1 C2 1.387(2) .
C1 C14 1.518(2) .
C3 C4 1.380(2) .
C3 C2 1.408(2) .
C3 H3 0.9500 .
C2 H2 0.9500 .
O2 C24 1.446(2) .
O2 C21 1.446(2) .
C4 C5 1.523(2) .
C7 C5 1.536(2) .
C7 H7A 0.9800 .
C7 H7B 0.9800 .
C7 H7C 0.9800 .
C6 C5 1.542(2) .
C6 H6A 0.9800 .
C6 H6B 0.9800 .
C6 H6C 0.9800 .
C5 C8 1.539(2) .
C8 C13 1.392(2) .
C8 C9 1.405(2) .
C9 C10 1.394(2) .
C9 H9 0.9500 .
C10 C11 1.404(2) .
C10 C14 1.544(2) 3_766
C11 C12 1.381(2) .
C11 H11 0.9500 .
C12 C13 1.393(2) .
C12 H12 0.9500 .
C13 H13 0.9500 .
C14 C15 1.5430(19) .
C14 C16 1.543(2) .
C14 C10 1.544(2) 3_766
C15 H15A 0.9800 .
C15 H15B 0.9800 .
C15 H15C 0.9800 .
C16 H16A 0.9800 .
C16 H16B 0.9800 .
C16 H16C 0.9800 .
C18 C17 1.508(3) .
C18 C19 1.514(3) .
C18 H18A 0.9900 .
C18 H18B 0.9900 .
C17 H17A 0.9900 .
C17 H17B 0.9900 .
C21 C22 1.493(3) .
C21 H21A 0.9900 .
C21 H21B 0.9900 .
C20 C19 1.508(3) .
C20 H20A 0.9900 .
C20 H20B 0.9900 .
C19 H19A 0.9900 .
C19 H19B 0.9900 .
C22 C23 1.520(3) .
C22 H22A 0.9900 .
C22 H22B 0.9900 .
C23 C24 1.515(3) .
C23 H23A 0.9900 .
C23 H23B 0.9900 .
C24 H24A 0.9900 .
C24 H24B 0.9900 .

loop_
_geom_torsion_atom_site_label_1
_geom_torsion_atom_site_label_2
_geom_torsion_atom_site_label_3
_geom_torsion_atom_site_label_4
_geom_torsion
_geom_torsion_site_symmetry_1
_geom_torsion_site_symmetry_4
C4 N1 C1 C2 0.61(16) . .
Li1 N1 C1 C2 -165.97(14) . .
C4 N1 C1 C14 -178.43(12) . .
Li1 N1 C1 C14 15.0(2) . .
N1 C1 C2 C3 -0.27(17) . .
C14 C1 C2 C3 178.70(13) . .
C4 C3 C2 C1 -0.17(17) . .
N1 Li1 O2 C24 -8.7(2) . .
O1 Li1 O2 C24 177.78(13) . .
C7 Li1 O2 C24 69.65(15) . .
N1 Li1 O2 C21 140.92(17) . .
O1 Li1 O2 C21 -32.6(2) . .
C7 Li1 O2 C21 -140.70(15) . .
C1 N1 C4 C3 -0.72(16) . .
Li1 N1 C4 C3 166.08(15) . .
C1 N1 C4 C5 -179.66(12) . .
Li1 N1 C4 C5 -12.9(2) . .
C2 C3 C4 N1 0.56(17) . .
C2 C3 C4 C5 179.48(13) . .
N1 C4 C5 C7 -6.01(19) . .
C3 C4 C5 C7 175.20(14) . .
N1 C4 C5 C8 -124.81(14) . .
C3 C4 C5 C8 56.40(18) . .
N1 C4 C5 C6 112.79(15) . .
C3 C4 C5 C6 -66.00(18) . .
Li1 C7 C5 C4 14.21(14) . .
Li1 C7 C5 C8 134.33(11) . .
Li1 C7 C5 C6 -104.60(13) . .
C4 C5 C8 C13 -128.73(14) . .
C7 C5 C8 C13 109.75(15) . .
C6 C5 C8 C13 -8.8(2) . .
C4 C5 C8 C9 53.52(17) . .
C7 C5 C8 C9 -67.99(16) . .
C6 C5 C8 C9 173.50(13) . .
C13 C8 C9 C10 -0.6(2) . .
C5 C8 C9 C10 177.25(13) . .
C8 C9 C10 C11 1.2(2) . .
C8 C9 C10 C14 -175.57(12) . 3_766
C9 C10 C11 C12 -0.9(2) . .
C14 C10 C11 C12 175.97(14) 3_766 .
C10 C11 C12 C13 0.0(2) . .
C9 C8 C13 C12 -0.3(2) . .
C5 C8 C13 C12 -178.11(14) . .
C11 C12 C13 C8 0.6(2) . .
N1 C1 C14 C15 -153.71(13) . .
C2 C1 C14 C15 27.4(2) . .
N1 C1 C14 C16 -35.32(18) . .
C2 C1 C14 C16 145.81(15) . .
N1 C1 C14 C10 87.66(16) . 3_766
C2 C1 C14 C10 -91.21(17) . 3_766
C20 O1 C17 C18 5.2(2) . .
Li1 O1 C17 C18 176.82(16) . .
C19 C18 C17 O1 -27.3(2) . .
C24 O2 C21 C22 -1.3(2) . .
Li1 O2 C21 C22 -152.51(18) . .
C17 O1 C20 C19 19.2(2) . .
Li1 O1 C20 C19 -152.61(16) . .
O1 C20 C19 C18 -35.4(2) . .
C17 C18 C19 C20 37.8(2) . .
O2 C21 C22 C23 24.1(2) . .
C21 C22 C23 C24 -36.9(2) . .
C21 O2 C24 C23 -22.25(19) . .
Li1 O2 C24 C23 133.03(17) . .
C22 C23 C24 O2 36.4(2) . .
